data_2222635
loop_
_publ_author_name
'Fun, Hoong-Kun'
'Liew, Wei-Ching'
'Vijesh, A. M.'
'Padaki, Mahesh'
'Isloor, Arun M.'

_publ_section_title 4-Amino-3-(<i>o</i>-tolyloxymethyl)-1<i>H</i>-1,2,4-triazole-5(4<i>H</i>)-thione
_journal_coeditor_code CI2852
_journal_issue 8
_journal_name_full 'Acta Crystallographica Section E'
_journal_page_first o1910
_journal_page_last o1911
_journal_paper_doi 10.1107/S1600536809027275
_journal_volume 65
_journal_year 2009
_chemical_formula_iupac 'C10 H12 N4 O S'
_chemical_formula_moiety 'C10 H12 N4 O S'
_chemical_formula_sum 'C10 H12 N4 O S'
_chemical_formula_weight 236.30
_chemical_name_systematic 4-Amino-3-(<i>o</i>-tolyloxymethyl)-1<i>H</i>-1,2,4-triazole-5(4<i>H</i>)-thione
_space_group_IT_number 33
_symmetry_cell_setting orthorhombic
_symmetry_space_group_name_Hall 'P 2c -2n'
_symmetry_space_group_name_H-M 'P n a 21'
_atom_sites_solution_hydrogens geom
_atom_sites_solution_primary direct
_atom_sites_solution_secondary difmap
_audit_creation_method SHELXL-97
_cell_angle_alpha 90.00
_cell_angle_beta 90.00
_cell_angle_gamma 90.00
_cell_formula_units_Z 8
_cell_length_a 8.69080(10)
_cell_length_b 22.2551(3)
_cell_length_c 11.3771(2)
_cell_measurement_reflns_used 9872
_cell_measurement_temperature 100
_cell_measurement_theta_max 35.06
_cell_measurement_theta_min 2.52
_cell_volume 2200.50(5)
_computing_cell_refinement 'SAINT (Bruker, 2005)'
_computing_data_collection 'APEX2 (Bruker, 2005)'
_computing_data_reduction 'SAINT (Bruker, 2005)'
_computing_molecular_graphics 'SHELXTL (Sheldrick, 2008)'
_computing_publication_material
;
SHELXTL (Sheldrick, 2008) and PLATON (Spek, 2009)
;
_computing_structure_refinement 'SHELXTL (Sheldrick, 2008)'
_computing_structure_solution 'SHELXTL (Sheldrick, 2008)'
_diffrn_ambient_temperature 100
_diffrn_measured_fraction_theta_full 0.999
_diffrn_measured_fraction_theta_max 0.999
_diffrn_measurement_device_type
;
Bruker SMART APEXII CCD area-detector
;
_diffrn_measurement_method '\f and \w'
_diffrn_radiation_monochromator graphite
_diffrn_radiation_source 'fine-focus sealed tube'
_diffrn_radiation_type MoK\a
_diffrn_radiation_wavelength 0.71073
_diffrn_reflns_av_R_equivalents 0.0293
_diffrn_reflns_av_sigmaI/netI 0.0274
_diffrn_reflns_limit_h_max 14
_diffrn_reflns_limit_h_min -14
_diffrn_reflns_limit_k_max 35
_diffrn_reflns_limit_k_min -35
_diffrn_reflns_limit_l_max 18
_diffrn_reflns_limit_l_min -18
_diffrn_reflns_number 41442
_diffrn_reflns_theta_full 35.17
_diffrn_reflns_theta_max 35.17
_diffrn_reflns_theta_min 1.83
_diffrn_standards_number 0
_exptl_absorpt_coefficient_mu 0.278
_exptl_absorpt_correction_T_max 0.9289
_exptl_absorpt_correction_T_min 0.8553
_exptl_absorpt_correction_type multi-scan
_exptl_absorpt_process_details '(<i>SADABS</i>; Bruker, 2005)'
_exptl_crystal_colour colourless
_exptl_crystal_density_diffrn 1.427
_exptl_crystal_density_method 'not measured'
_exptl_crystal_description Block
_exptl_crystal_F_000 992
_exptl_crystal_size_max 0.58
_exptl_crystal_size_mid 0.29
_exptl_crystal_size_min 0.27
_refine_diff_density_max 0.329
_refine_diff_density_min -0.193
_refine_ls_abs_structure_details 'Flack (1983), 4628 Friedel pairs'
_refine_ls_abs_structure_Flack -0.02(3)
_refine_ls_extinction_method none
_refine_ls_goodness_of_fit_ref 1.013
_refine_ls_hydrogen_treatment mixed
_refine_ls_matrix_type full
_refine_ls_number_parameters 315
_refine_ls_number_reflns 9726
_refine_ls_number_restraints 1
_refine_ls_restrained_S_all 1.013
_refine_ls_R_factor_all 0.0313
_refine_ls_R_factor_gt 0.0282
_refine_ls_shift/su_max 0.002
_refine_ls_shift/su_mean 0.000
_refine_ls_structure_factor_coef Fsqd
_refine_ls_weighting_details 'calc w=1/[\s^2^(Fo^2^)+(0.0433P)^2^+0.2689P] where P=(Fo^2^+2Fc^2^)/3'
_refine_ls_weighting_scheme calc
_refine_ls_wR_factor_gt 0.0710
_refine_ls_wR_factor_ref 0.0746
_reflns_number_gt 9145
_reflns_number_total 9726
_reflns_threshold_expression I>2\s(I)
_cod_data_source_file ci2852.cif
_cod_data_source_block I
_cod_depositor_comments
;
The following automatic conversions were performed:
'_symmetry_cell_setting' value 'Orthorhombic' changed to 'orthorhombic'
according to '/home/saulius/struct/CIF-dictionaries/cif_core.dic'
dictionary named 'cif_core.dic' version 2.4.1 from 2010-06-29.

Automatic conversion script
Id: cif_fix_enum 1527 2010-12-29 10:47:43Z saulius 

The following automatic conversions were performed:

'_symmetry_cell_setting' value 'Orthorhombic' changed to
'orthorhombic' according to
/home/saulius/struct/CIF-dictionaries/cif_core.dic dictionary named
'cif_core.dic' version 2.4.1 from 2010-06-29.

Automatic conversion script
Id: cif_fix_values 1715 2011-07-08 13:25:40Z adriana 
;
_cod_database_code 2222635
_cod_database_fobs_code 2222635

loop_
_symmetry_equiv_pos_as_xyz
'x, y, z'
'-x, -y, z+1/2'
'x+1/2, -y+1/2, z'
'-x+1/2, y+1/2, z+1/2'

loop_
_atom_site_type_symbol
_atom_site_label
_atom_site_fract_x
_atom_site_fract_y
_atom_site_fract_z
_atom_site_U_iso_or_equiv
_atom_site_adp_type
_atom_site_calc_flag
_atom_site_refinement_flags
_atom_site_occupancy
_atom_site_disorder_assembly
_atom_site_disorder_group
S S1A 0.08512(3) 0.532701(9) 0.19019(2) 0.01524(4) Uani d . 1 . .
O O1A 0.33838(9) 0.77054(3) -0.00794(7) 0.01789(13) Uani d . 1 . .
N N1A 0.18273(11) 0.70334(3) 0.15180(7) 0.01539(14) Uani d . 1 . .
N N2A 0.10587(10) 0.65525(3) 0.20140(8) 0.01580(14) Uani d . 1 . .
N N3A 0.25603(10) 0.61737(3) 0.07393(7) 0.01237(13) Uani d . 1 . .
N N4A 0.34200(11) 0.57827(3) 0.00333(7) 0.01508(14) Uani d . 1 . .
C C1A 0.14799(11) 0.60200(4) 0.15681(8) 0.01298(14) Uani d . 1 . .
C C2A 0.27309(11) 0.67851(4) 0.07402(8) 0.01336(15) Uani d . 1 . .
C C3A 0.38198(12) 0.70933(4) -0.00655(9) 0.01540(15) Uani d . 1 . .
H H3AA 0.4868 0.7051 0.0215 0.018 Uiso calc R 1 . .
H H3AB 0.3754 0.6923 -0.0849 0.018 Uiso calc R 1 . .
C C4A 0.42434(11) 0.80824(4) -0.07765(9) 0.01387(14) Uani d . 1 . .
C C5A 0.53343(13) 0.78880(4) -0.15850(9) 0.01853(17) Uani d . 1 . .
H H5AA 0.5524 0.7480 -0.1685 0.022 Uiso calc R 1 . .
C C6A 0.61434(14) 0.83133(5) -0.22470(10) 0.02183(19) Uani d . 1 . .
H H6AA 0.6870 0.8188 -0.2795 0.026 Uiso calc R 1 . .
C C7A 0.58630(13) 0.89233(5) -0.20862(9) 0.02055(19) Uani d . 1 . .
H H7AA 0.6413 0.9207 -0.2516 0.025 Uiso calc R 1 . .
C C8A 0.47564(13) 0.91072(4) -0.12798(9) 0.01740(17) Uani d . 1 . .
H H8AA 0.4571 0.9516 -0.1180 0.021 Uiso calc R 1 . .
C C9A 0.39210(11) 0.86951(4) -0.06189(8) 0.01362(15) Uani d . 1 . .
C C10A 0.27083(13) 0.88901(4) 0.02363(10) 0.01894(18) Uani d . 1 . .
H H10A 0.2761 0.9318 0.0340 0.028 Uiso calc R 1 . .
H H10B 0.2875 0.8695 0.0978 0.028 Uiso calc R 1 . .
H H10C 0.1712 0.8783 -0.0061 0.028 Uiso calc R 1 . .
S S1B 0.89572(3) 0.691199(11) 0.41761(2) 0.01782(5) Uani d . 1 . .
O O1B 0.57901(9) 0.49790(3) 0.17514(7) 0.01652(13) Uani d . 1 . .
N N1B 0.53427(11) 0.63533(4) 0.24499(8) 0.01717(15) Uani d . 1 . .
N N2B 0.63760(11) 0.67783(4) 0.28244(8) 0.01748(15) Uani d . 1 . .
N N3B 0.71458(10) 0.59546(3) 0.35636(7) 0.01283(13) Uani d . 1 . .
N N4B 0.79643(11) 0.55068(4) 0.41643(9) 0.01770(14) Uani d . 1 . .
C C1B 0.74960(12) 0.65567(4) 0.35097(8) 0.01391(15) Uani d . 1 . .
C C2B 0.58365(11) 0.58530(4) 0.29216(8) 0.01315(15) Uani d . 1 . .
C C3B 0.50974(11) 0.52552(4) 0.27590(8) 0.01388(15) Uani d . 1 . .
H H3BA 0.5256 0.5008 0.3450 0.017 Uiso calc R 1 . .
H H3BB 0.3999 0.5302 0.2637 0.017 Uiso calc R 1 . .
C C4B 0.53275(11) 0.43946(4) 0.15063(8) 0.01406(15) Uani d . 1 . .
C C5B 0.40519(12) 0.41259(4) 0.20300(9) 0.01678(16) Uani d . 1 . .
H H5BA 0.3470 0.4336 0.2579 0.020 Uiso calc R 1 . .
C C6B 0.36530(13) 0.35369(4) 0.17238(9) 0.01886(18) Uani d . 1 . .
H H6BA 0.2794 0.3357 0.2060 0.023 Uiso calc R 1 . .
C C7B 0.45408(14) 0.32217(4) 0.09177(9) 0.01915(18) Uani d . 1 . .
H H7BA 0.4287 0.2828 0.0723 0.023 Uiso calc R 1 . .
C C8B 0.58097(13) 0.34962(4) 0.04025(9) 0.01721(17) Uani d . 1 . .
H H8BA 0.6396 0.3281 -0.0137 0.021 Uiso calc R 1 . .
C C9B 0.62274(12) 0.40874(4) 0.06744(8) 0.01428(15) Uani d . 1 . .
C C10B 0.75914(14) 0.43787(5) 0.00943(9) 0.02039(18) Uani d . 1 . .
H H10D 0.8209 0.4077 -0.0280 0.031 Uiso calc R 1 . .
H H10E 0.8195 0.4584 0.0676 0.031 Uiso calc R 1 . .
H H10F 0.7241 0.4662 -0.0483 0.031 Uiso calc R 1 . .
H H1N4 0.281(2) 0.5525(8) -0.0322(16) 0.028(4) Uiso d . 1 . .
H H2N4 0.403(2) 0.5622(7) 0.0500(16) 0.024(4) Uiso d . 1 . .
H H3N4 0.811(2) 0.5664(7) 0.4897(18) 0.034(4) Uiso d . 1 . .
H H4N4 0.892(2) 0.5482(9) 0.3764(18) 0.038(5) Uiso d . 1 . .
H H2N1 0.050(2) 0.6623(8) 0.2633(17) 0.029(4) Uiso d . 1 . .
H H2N2 0.638(2) 0.7148(8) 0.2518(16) 0.028(4) Uiso d . 1 . .

loop_
_atom_site_aniso_label
_atom_site_aniso_U_11
_atom_site_aniso_U_22
_atom_site_aniso_U_33
_atom_site_aniso_U_12
_atom_site_aniso_U_13
_atom_site_aniso_U_23
S1A 0.01653(10) 0.01155(8) 0.01764(9) -0.00295(7) 0.00062(8) 0.00233(7)
O1A 0.0183(3) 0.0099(2) 0.0255(3) 0.0003(2) 0.0083(3) 0.0032(2)
N1A 0.0178(4) 0.0107(3) 0.0176(3) -0.0016(3) 0.0030(3) 0.0003(2)
N2A 0.0175(4) 0.0120(3) 0.0179(3) -0.0015(3) 0.0046(3) -0.0002(3)
N3A 0.0128(3) 0.0096(3) 0.0147(3) -0.0002(2) 0.0010(3) 0.0000(2)
N4A 0.0162(4) 0.0122(3) 0.0168(3) 0.0013(3) 0.0016(3) -0.0019(2)
C1A 0.0129(4) 0.0119(3) 0.0141(3) -0.0011(3) -0.0001(3) 0.0012(3)
C2A 0.0146(4) 0.0098(3) 0.0156(3) -0.0012(3) 0.0005(3) 0.0006(3)
C3A 0.0166(4) 0.0099(3) 0.0197(4) 0.0000(3) 0.0035(3) 0.0013(3)
C4A 0.0146(4) 0.0114(3) 0.0157(3) -0.0012(3) 0.0016(3) 0.0022(3)
C5A 0.0207(5) 0.0161(4) 0.0188(4) 0.0001(3) 0.0055(4) 0.0002(3)
C6A 0.0237(5) 0.0241(4) 0.0176(4) -0.0014(4) 0.0069(4) 0.0033(3)
C7A 0.0217(5) 0.0220(4) 0.0180(4) -0.0039(4) 0.0027(4) 0.0068(3)
C8A 0.0193(5) 0.0140(3) 0.0189(4) -0.0024(3) -0.0007(3) 0.0053(3)
C9A 0.0135(4) 0.0120(3) 0.0153(4) -0.0004(3) -0.0009(3) 0.0018(3)
C10A 0.0184(5) 0.0138(3) 0.0246(4) 0.0001(3) 0.0047(4) -0.0004(3)
S1B 0.01796(11) 0.01668(9) 0.01883(10) -0.00401(8) 0.00217(9) -0.00556(8)
O1B 0.0195(3) 0.0124(2) 0.0176(3) -0.0037(2) 0.0050(3) -0.0036(2)
N1B 0.0191(4) 0.0138(3) 0.0186(3) 0.0014(3) -0.0034(3) -0.0004(3)
N2B 0.0212(4) 0.0110(3) 0.0202(3) 0.0016(3) -0.0026(3) -0.0004(3)
N3B 0.0142(4) 0.0101(3) 0.0141(3) 0.0004(2) -0.0005(3) -0.0001(2)
N4B 0.0175(4) 0.0150(3) 0.0206(3) 0.0016(3) -0.0039(3) 0.0023(3)
C1B 0.0168(4) 0.0112(3) 0.0137(3) -0.0004(3) 0.0020(3) -0.0018(3)
C2B 0.0136(4) 0.0127(3) 0.0131(3) 0.0009(3) 0.0001(3) -0.0012(3)
C3B 0.0146(4) 0.0129(3) 0.0141(3) -0.0005(3) 0.0012(3) -0.0009(3)
C4B 0.0155(4) 0.0115(3) 0.0152(3) -0.0004(3) -0.0013(3) -0.0009(3)
C5B 0.0169(4) 0.0148(3) 0.0186(4) -0.0018(3) 0.0020(3) -0.0009(3)
C6B 0.0194(4) 0.0152(3) 0.0220(4) -0.0033(3) -0.0005(4) 0.0000(3)
C7B 0.0235(5) 0.0128(3) 0.0212(4) -0.0021(3) -0.0032(4) -0.0010(3)
C8B 0.0212(5) 0.0142(3) 0.0163(4) 0.0013(3) -0.0028(3) -0.0027(3)
C9B 0.0153(4) 0.0143(3) 0.0132(3) 0.0009(3) -0.0007(3) -0.0011(3)
C10B 0.0222(5) 0.0212(4) 0.0178(4) -0.0025(4) 0.0049(4) -0.0027(3)

loop_
_atom_type_symbol
_atom_type_description
_atom_type_scat_dispersion_real
_atom_type_scat_dispersion_imag
_atom_type_scat_source
C C 0.0033 0.0016 'International Tables Vol C Tables 4.2.6.8 and 6.1.1.4'
H H 0.0000 0.0000 'International Tables Vol C Tables 4.2.6.8 and 6.1.1.4'
N N 0.0061 0.0033 'International Tables Vol C Tables 4.2.6.8 and 6.1.1.4'
O O 0.0106 0.0060 'International Tables Vol C Tables 4.2.6.8 and 6.1.1.4'
S S 0.1246 0.1234 'International Tables Vol C Tables 4.2.6.8 and 6.1.1.4'

loop_
_geom_angle_atom_site_label_1
_geom_angle_atom_site_label_2
_geom_angle_atom_site_label_3
_geom_angle_site_symmetry_1
_geom_angle_site_symmetry_3
_geom_angle
_geom_angle_publ_flag
C4A O1A C3A . . 116.66(8) ?
C2A N1A N2A . . 103.87(7) ?
C1A N2A N1A . . 113.47(8) ?
C1A N2A H2N1 . . 128.2(12) ?
N1A N2A H2N1 . . 117.4(12) ?
C2A N3A C1A . . 108.73(7) ?
C2A N3A N4A . . 124.09(8) ?
C1A N3A N4A . . 127.12(7) ?
N3A N4A H1N4 . . 110.4(12) ?
N3A N4A H2N4 . . 104.0(12) ?
H1N4 N4A H2N4 . . 113.4(15) ?
N2A C1A N3A . . 103.07(7) ?
N2A C1A S1A . . 129.61(7) ?
N3A C1A S1A . . 127.31(7) ?
N1A C2A N3A . . 110.86(8) ?
N1A C2A C3A . . 127.30(8) ?
N3A C2A C3A . . 121.84(8) ?
O1A C3A C2A . . 106.32(8) ?
O1A C3A H3AA . . 110.5 ?
C2A C3A H3AA . . 110.5 ?
O1A C3A H3AB . . 110.5 ?
C2A C3A H3AB . . 110.5 ?
H3AA C3A H3AB . . 108.7 ?
O1A C4A C5A . . 124.21(8) ?
O1A C4A C9A . . 114.25(8) ?
C5A C4A C9A . . 121.54(8) ?
C4A C5A C6A . . 119.23(9) ?
C4A C5A H5AA . . 120.4 ?
C6A C5A H5AA . . 120.4 ?
C7A C6A C5A . . 120.08(10) ?
C7A C6A H6AA . . 120.0 ?
C5A C6A H6AA . . 120.0 ?
C8A C7A C6A . . 119.67(9) ?
C8A C7A H7AA . . 120.2 ?
C6A C7A H7AA . . 120.2 ?
C9A C8A C7A . . 121.58(9) ?
C9A C8A H8AA . . 119.2 ?
C7A C8A H8AA . . 119.2 ?
C8A C9A C4A . . 117.87(9) ?
C8A C9A C10A . . 121.82(8) ?
C4A C9A C10A . . 120.31(8) ?
C9A C10A H10A . . 109.5 ?
C9A C10A H10B . . 109.5 ?
H10A C10A H10B . . 109.5 ?
C9A C10A H10C . . 109.5 ?
H10A C10A H10C . . 109.5 ?
H10B C10A H10C . . 109.5 ?
C4B O1B C3B . . 116.13(7) ?
C2B N1B N2B . . 104.16(8) ?
C1B N2B N1B . . 113.71(8) ?
C1B N2B H2N2 . . 124.2(12) ?
N1B N2B H2N2 . . 121.1(12) ?
C2B N3B C1B . . 108.71(8) ?
C2B N3B N4B . . 124.29(8) ?
C1B N3B N4B . . 127.00(8) ?
N3B N4B H3N4 . . 104.0(11) ?
N3B N4B H4N4 . . 104.5(12) ?
H3N4 N4B H4N4 . . 110.0(17) ?
N2B C1B N3B . . 102.92(8) ?
N2B C1B S1B . . 129.71(7) ?
N3B C1B S1B . . 127.36(8) ?
N1B C2B N3B . . 110.50(8) ?
N1B C2B C3B . . 124.61(9) ?
N3B C2B C3B . . 124.88(8) ?
O1B C3B C2B . . 107.54(8) ?
O1B C3B H3BA . . 110.2 ?
C2B C3B H3BA . . 110.2 ?
O1B C3B H3BB . . 110.2 ?
C2B C3B H3BB . . 110.2 ?
H3BA C3B H3BB . . 108.5 ?
O1B C4B C5B . . 123.10(8) ?
O1B C4B C9B . . 115.43(8) ?
C5B C4B C9B . . 121.46(8) ?
C4B C5B C6B . . 119.51(9) ?
C4B C5B H5BA . . 120.2 ?
C6B C5B H5BA . . 120.2 ?
C7B C6B C5B . . 119.98(10) ?
C7B C6B H6BA . . 120.0 ?
C5B C6B H6BA . . 120.0 ?
C6B C7B C8B . . 119.82(9) ?
C6B C7B H7BA . . 120.1 ?
C8B C7B H7BA . . 120.1 ?
C7B C8B C9B . . 121.72(9) ?
C7B C8B H8BA . . 119.1 ?
C9B C8B H8BA . . 119.1 ?
C8B C9B C4B . . 117.51(9) ?
C8B C9B C10B . . 120.86(9) ?
C4B C9B C10B . . 121.64(8) ?
C9B C10B H10D . . 109.5 ?
C9B C10B H10E . . 109.5 ?
H10D C10B H10E . . 109.5 ?
C9B C10B H10F . . 109.5 ?
H10D C10B H10F . . 109.5 ?
H10E C10B H10F . . 109.5 ?

loop_
_geom_bond_atom_site_label_1
_geom_bond_atom_site_label_2
_geom_bond_site_symmetry_2
_geom_bond_distance
_geom_bond_publ_flag
S1A C1A . 1.6796(9) ?
O1A C4A . 1.3751(11) ?
O1A C3A . 1.4141(11) ?
N1A C2A . 1.3057(12) ?
N1A N2A . 1.3821(11) ?
N2A C1A . 1.3401(12) ?
N2A H2N1 . 0.869(19) ?
N3A C2A . 1.3687(11) ?
N3A C1A . 1.3740(12) ?
N3A N4A . 1.4003(11) ?
N4A H1N4 . 0.879(18) ?
N4A H2N4 . 0.832(18) ?
C2A C3A . 1.4854(13) ?
C3A H3AA . 0.97 ?
C3A H3AB . 0.97 ?
C4A C5A . 1.3901(14) ?
C4A C9A . 1.4034(12) ?
C5A C6A . 1.3992(14) ?
C5A H5AA . 0.93 ?
C6A C7A . 1.3914(16) ?
C6A H6AA . 0.93 ?
C7A C8A . 1.3908(16) ?
C7A H7AA . 0.93 ?
C8A C9A . 1.3905(13) ?
C8A H8AA . 0.93 ?
C9A C10A . 1.4986(14) ?
C10A H10A . 0.96 ?
C10A H10B . 0.96 ?
C10A H10C . 0.96 ?
S1B C1B . 1.6771(10) ?
O1B C4B . 1.3895(11) ?
O1B C3B . 1.4334(12) ?
N1B C2B . 1.3086(12) ?
N1B N2B . 1.3720(12) ?
N2B C1B . 1.3412(14) ?
N2B H2N2 . 0.894(18) ?
N3B C2B . 1.3709(13) ?
N3B C1B . 1.3754(11) ?
N3B N4B . 1.4023(11) ?
N4B H3N4 . 0.91(2) ?
N4B H4N4 . 0.95(2) ?
C2B C3B . 1.4888(12) ?
C3B H3BA . 0.97 ?
C3B H3BB . 0.97 ?
C4B C5B . 1.3935(14) ?
C4B C9B . 1.4054(13) ?
C5B C6B . 1.4000(13) ?
C5B H5BA . 0.93 ?
C6B C7B . 1.3886(15) ?
C6B H6BA . 0.93 ?
C7B C8B . 1.3903(16) ?
C7B H7BA . 0.93 ?
C8B C9B . 1.3994(13) ?
C8B H8BA . 0.93 ?
C9B C10B . 1.5037(15) ?
C10B H10D . 0.96 ?
C10B H10E . 0.96 ?
C10B H10F . 0.96 ?

loop_
_geom_hbond_atom_site_label_D
_geom_hbond_atom_site_label_H
_geom_hbond_atom_site_label_A
_geom_hbond_site_symmetry_A
_geom_hbond_distance_DH
_geom_hbond_distance_HA
_geom_hbond_distance_DA
_geom_hbond_angle_DHA
_geom_hbond_publ_flag
N4A H1N4 N4B 2_664 0.88(2) 2.46(2) 3.2651(12) 152(2) yes
N4A H2N4 O1B . 0.83(2) 2.53(2) 3.3560(11) 171(2) yes
N4B H4N4 S1A 1_655 0.95(2) 2.72(2) 3.6167(10) 157(2) yes
N2A H2N1 S1B 1_455 0.87(2) 2.30(2) 3.1665(9) 174(2) yes
N2B H2N2 N1A 3_565 0.89(2) 2.18(2) 3.0589(11) 166(2) yes
C8A H8AA S1A 4_554 0.93 2.86 3.4537(10) 123 yes
C3B H3BB S1A . 0.97 2.86 3.8203(10) 170 yes

loop_
_geom_torsion_atom_site_label_1
_geom_torsion_atom_site_label_2
_geom_torsion_atom_site_label_3
_geom_torsion_atom_site_label_4
_geom_torsion_site_symmetry_1
_geom_torsion_site_symmetry_2
_geom_torsion_site_symmetry_3
_geom_torsion_site_symmetry_4
_geom_torsion
_geom_torsion_publ_flag
C2A N1A N2A C1A . . . . 0.60(11) ?
N1A N2A C1A N3A . . . . -0.59(11) ?
N1A N2A C1A S1A . . . . -179.77(8) ?
C2A N3A C1A N2A . . . . 0.35(10) ?
N4A N3A C1A N2A . . . . 177.58(9) ?
C2A N3A C1A S1A . . . . 179.56(7) ?
N4A N3A C1A S1A . . . . -3.21(14) ?
N2A N1A C2A N3A . . . . -0.34(11) ?
N2A N1A C2A C3A . . . . 179.47(10) ?
C1A N3A C2A N1A . . . . 0.00(11) ?
N4A N3A C2A N1A . . . . -177.34(9) ?
C1A N3A C2A C3A . . . . -179.83(9) ?
N4A N3A C2A C3A . . . . 2.84(14) ?
C4A O1A C3A C2A . . . . 179.99(8) ?
N1A C2A C3A O1A . . . . -16.61(14) ?
N3A C2A C3A O1A . . . . 163.18(9) ?
C3A O1A C4A C5A . . . . 10.15(15) ?
C3A O1A C4A C9A . . . . -170.52(9) ?
O1A C4A C5A C6A . . . . -179.92(10) ?
C9A C4A C5A C6A . . . . 0.80(16) ?
C4A C5A C6A C7A . . . . 0.55(17) ?
C5A C6A C7A C8A . . . . -1.12(17) ?
C6A C7A C8A C9A . . . . 0.37(17) ?
C7A C8A C9A C4A . . . . 0.93(15) ?
C7A C8A C9A C10A . . . . -178.93(10) ?
O1A C4A C9A C8A . . . . 179.13(9) ?
C5A C4A C9A C8A . . . . -1.52(15) ?
O1A C4A C9A C10A . . . . -1.01(13) ?
C5A C4A C9A C10A . . . . 178.34(10) ?
C2B N1B N2B C1B . . . . 0.20(12) ?
N1B N2B C1B N3B . . . . 0.26(11) ?
N1B N2B C1B S1B . . . . -178.52(8) ?
C2B N3B C1B N2B . . . . -0.61(10) ?
N4B N3B C1B N2B . . . . 179.33(9) ?
C2B N3B C1B S1B . . . . 178.21(7) ?
N4B N3B C1B S1B . . . . -1.85(14) ?
N2B N1B C2B N3B . . . . -0.59(11) ?
N2B N1B C2B C3B . . . . -179.27(9) ?
C1B N3B C2B N1B . . . . 0.79(11) ?
N4B N3B C2B N1B . . . . -179.15(9) ?
C1B N3B C2B C3B . . . . 179.47(9) ?
N4B N3B C2B C3B . . . . -0.47(14) ?
C4B O1B C3B C2B . . . . 175.45(8) ?
N1B C2B C3B O1B . . . . 90.26(11) ?
N3B C2B C3B O1B . . . . -88.24(11) ?
C3B O1B C4B C5B . . . . 13.09(13) ?
C3B O1B C4B C9B . . . . -167.61(8) ?
O1B C4B C5B C6B . . . . 179.26(9) ?
C9B C4B C5B C6B . . . . 0.00(15) ?
C4B C5B C6B C7B . . . . 1.03(16) ?
C5B C6B C7B C8B . . . . -1.06(16) ?
C6B C7B C8B C9B . . . . 0.06(16) ?
C7B C8B C9B C4B . . . . 0.93(14) ?
C7B C8B C9B C10B . . . . -179.14(10) ?
O1B C4B C9B C8B . . . . 179.73(9) ?
C5B C4B C9B C8B . . . . -0.96(14) ?
O1B C4B C9B C10B . . . . -0.20(13) ?
C5B C4B C9B C10B . . . . 179.11(10) ?
